data_4512889
loop_
_publ_author_name
'Yang, Jin-Xia'
'Qin, Ye-Yan'
'Cheng, Jian-Kai'
'Zhang, Xin'
'Yao, Yuan-Gen'

_publ_section_title
;
 Construction of a Series of Zn(II) Compounds with Different Entangle
 Motifs by Varying Flexible Aliphatic Dicarboxylic Acids
;
_journal_issue 5
_journal_name_full 'Crystal Growth &amp; Design'
_journal_page_first 2223
_journal_paper_doi 10.1021/cg501879w
_journal_volume 15
_journal_year 2015
_chemical_formula_moiety 'C64 H64 N16 O8 Zn3, 2(N O3), 7(O)'
_chemical_formula_sum 'C64 H64 N18 O21 Zn3'
_chemical_formula_weight 1617.51
_chemical_name_systematic
; 
 ? 
;
_space_group_IT_number 2
_symmetry_cell_setting triclinic
_symmetry_space_group_name_Hall '-P 1'
_symmetry_space_group_name_H-M 'P -1'
_atom_sites_solution_hydrogens geom
_atom_sites_solution_primary direct
_atom_sites_solution_secondary difmap
_audit_creation_method SHELXL-97
_cell_angle_alpha 80.202(4)
_cell_angle_beta 86.039(7)
_cell_angle_gamma 81.673(6)
_cell_formula_units_Z 2
_cell_length_a 12.8860(6)
_cell_length_b 16.4783(5)
_cell_length_c 18.2541(7)
_cell_measurement_reflns_used 9454
_cell_measurement_temperature 293(2)
_cell_measurement_theta_max 27.4972
_cell_measurement_theta_min 2.0016
_cell_volume 3775.3(3)
_computing_cell_refinement 'Bruker XSCANS'
_computing_data_collection 'Bruker XSCANS'
_computing_data_reduction 'Bruker SHELXTL'
_computing_molecular_graphics 'Bruker SHELXTL'
_computing_publication_material 'Bruker SHELXTL'
_computing_structure_refinement 'SHELXL-97 (Sheldrick, 1997)'
_computing_structure_solution 'SHELXS-97 (Sheldrick, 1990)'
_diffrn_ambient_temperature 293(2)
_diffrn_measured_fraction_theta_full 0.953
_diffrn_measured_fraction_theta_max 0.953
_diffrn_measurement_device_type 'Bruker P4'
_diffrn_measurement_method '\w scans'
_diffrn_radiation_monochromator graphite
_diffrn_radiation_source 'fine-focus sealed tube'
_diffrn_radiation_type MoK\a
_diffrn_radiation_wavelength 0.71073
_diffrn_reflns_av_R_equivalents 0.0167
_diffrn_reflns_av_sigmaI/netI 0.0299
_diffrn_reflns_limit_h_max 15
_diffrn_reflns_limit_h_min -15
_diffrn_reflns_limit_k_max 19
_diffrn_reflns_limit_k_min -19
_diffrn_reflns_limit_l_max 21
_diffrn_reflns_limit_l_min -21
_diffrn_reflns_number 23931
_diffrn_reflns_theta_full 25.00
_diffrn_reflns_theta_max 25.00
_diffrn_reflns_theta_min 2.17
_diffrn_standards_decay_% none
_diffrn_standards_interval_count 0
_diffrn_standards_interval_time none
_diffrn_standards_number none
_exptl_absorpt_coefficient_mu 1.027
_exptl_absorpt_correction_T_max 1.0000
_exptl_absorpt_correction_T_min 0.9041
_exptl_absorpt_correction_type multi-scan
_exptl_absorpt_process_details crystalclear
_exptl_crystal_colour colorless
_exptl_crystal_density_diffrn 1.423
_exptl_crystal_density_method 'not measured'
_exptl_crystal_description block
_exptl_crystal_F_000 1664.0
_exptl_crystal_size_max 0.3
_exptl_crystal_size_mid 0.3
_exptl_crystal_size_min 0.3
_refine_diff_density_max 1.675
_refine_diff_density_min -0.651
_refine_diff_density_rms 0.111
_refine_ls_extinction_method none
_refine_ls_goodness_of_fit_ref 1.035
_refine_ls_hydrogen_treatment constr
_refine_ls_matrix_type full
_refine_ls_number_parameters 955
_refine_ls_number_reflns 12673
_refine_ls_number_restraints 14
_refine_ls_restrained_S_all 1.036
_refine_ls_R_factor_all 0.0860
_refine_ls_R_factor_gt 0.0779
_refine_ls_shift/su_max 0.001
_refine_ls_shift/su_mean 0.000
_refine_ls_structure_factor_coef Fsqd
_refine_ls_weighting_details 'calc w=1/[\s^2^(Fo^2^)+(0.1729P)^2^+5.2656P] where P=(Fo^2^+2Fc^2^)/3'
_refine_ls_weighting_scheme calc
_refine_ls_wR_factor_gt 0.2385
_refine_ls_wR_factor_ref 0.2519
_reflns_number_gt 10846
_reflns_number_total 12673
_reflns_threshold_expression >2sigma(I)
_cod_data_source_file cg501879w_si_002.cif
_cod_data_source_block Compound-3
_cod_depositor_comments
;
The following automatic conversions were performed:

'_symmetry_cell_setting' value 'Triclinic' changed to 'triclinic'
according to
/usr/data/users/saulius/crontab/automatic-downloads/rss-feeds/ACS/lib/dictionaries/cif_core.dic
dictionary named 'cif_core.dic' version 2.4.2 from 2011-04-26.

'_exptl_absorpt_correction_type' value 'Multi-scan' changed to
'multi-scan' according to
/usr/data/users/saulius/crontab/automatic-downloads/rss-feeds/ACS/lib/dictionaries/cif_core.dic
dictionary named 'cif_core.dic' version 2.4.2 from 2011-04-26.

Automatic conversion script
Id: cif_fix_values 3143 2015-03-26 13:38:13Z robertas 

 Adding full bibliography for 4512887--4512892.cif.
;
_cod_original_sg_symbol_H-M P-1
_cod_database_code 4512889

loop_
_symmetry_equiv_pos_as_xyz
'x, y, z'
'-x, -y, -z'

loop_
_atom_site_label
_atom_site_type_symbol
_atom_site_fract_x
_atom_site_fract_y
_atom_site_fract_z
_atom_site_U_iso_or_equiv
_atom_site_adp_type
_atom_site_occupancy
_atom_site_symmetry_multiplicity
_atom_site_calc_flag
_atom_site_refinement_flags
Zn1 Zn 0.83226(4) 0.70857(3) 0.32595(3) 0.0477(2) Uani 1 1 d .
Zn2 Zn 1.75666(4) 0.23695(3) -0.01226(3) 0.0491(2) Uani 1 1 d .
Zn3 Zn 1.48660(5) 0.27513(4) 0.26392(3) 0.0560(2) Uani 1 1 d .
C1 C 0.9342(4) 0.5883(3) 0.4266(3) 0.0547(12) Uani 1 1 d .
C2 C 0.9524(5) 0.5303(4) 0.4997(3) 0.0737(18) Uani 1 1 d .
H2A H 0.9558 0.5635 0.5383 0.088 Uiso 1 1 calc R
H2B H 0.8923 0.5004 0.5122 0.088 Uiso 1 1 calc R
C3 C 1.9015(6) 0.1025(4) -0.0126(4) 0.0767(18) Uani 1 1 d .
C4 C 1.9457(6) 0.0101(4) -0.0052(6) 0.102(3) Uani 1 1 d .
H4A H 1.9087 -0.0199 0.0365 0.123 Uiso 1 1 calc R
H4B H 1.9302 -0.0099 -0.0497 0.123 Uiso 1 1 calc R
C5 C 1.5346(4) 0.2859(4) 0.0001(3) 0.0576(13) Uani 1 1 d .
C6 C 1.4261(5) 0.2615(5) 0.0160(4) 0.0748(17) Uani 1 1 d .
H6A H 1.4014 0.2493 -0.0295 0.090 Uiso 1 1 calc R
H6B H 1.3793 0.3085 0.0299 0.090 Uiso 1 1 calc R
C7 C 1.4185(6) 0.1867(5) 0.0770(4) 0.086(2) Uani 1 1 d .
H7A H 1.4665 0.1397 0.0640 0.103 Uiso 1 1 calc R
H7B H 1.3479 0.1720 0.0797 0.103 Uiso 1 1 calc R
C8 C 1.4441(5) 0.2024(6) 0.1536(4) 0.083(2) Uani 1 1 d .
C9 C 0.9477(6) 0.8469(4) 0.2393(4) 0.0700(15) Uani 1 1 d .
H9A H 0.8951 0.8673 0.2058 0.084 Uiso 1 1 calc R
C10 C 1.0391(6) 0.8758(4) 0.2381(4) 0.0793(18) Uani 1 1 d .
H10A H 1.0615 0.9194 0.2043 0.095 Uiso 1 1 calc R
C11 C 1.0329(5) 0.7752(4) 0.3292(4) 0.0714(16) Uani 1 1 d .
H11A H 1.0514 0.7361 0.3709 0.086 Uiso 1 1 calc R
C12 C 1.5066(6) 0.4435(4) 0.1755(5) 0.088(2) Uani 1 1 d .
H12A H 1.4914 0.4218 0.1342 0.106 Uiso 1 1 calc R
C13 C 1.5229(6) 0.5197(5) 0.1723(4) 0.089(2) Uani 1 1 d .
H13A H 1.5212 0.5616 0.1310 0.107 Uiso 1 1 calc R
C14 C 1.5321(7) 0.4483(6) 0.2855(5) 0.099(2) Uani 1 1 d .
H14A H 1.5378 0.4367 0.3368 0.119 Uiso 1 1 calc R
C15 C 1.2005(6) 0.8386(5) 0.3176(6) 0.104(3) Uani 1 1 d .
H15A H 1.2170 0.8933 0.2953 0.125 Uiso 1 1 calc R
H15B H 1.1989 0.8355 0.3712 0.125 Uiso 1 1 calc R
C16 C 1.2851(5) 0.7755(4) 0.2958(5) 0.0771(19) Uani 1 1 d .
C17 C 1.3544(7) 0.7930(5) 0.2352(6) 0.109(3) Uani 1 1 d .
H17A H 1.3442 0.8446 0.2048 0.131 Uiso 1 1 calc R
C18 C 1.4376(7) 0.7356(6) 0.2194(7) 0.114(3) Uani 1 1 d .
H18A H 1.4798 0.7448 0.1761 0.137 Uiso 1 1 calc R
C19 C 1.4566(6) 0.6609(4) 0.2725(7) 0.112(3) Uani 1 1 d .
C20 C 1.3848(8) 0.6431(7) 0.3242(8) 0.155(6) Uani 1 1 d .
H20A H 1.3915 0.5902 0.3525 0.186 Uiso 1 1 calc R
C21 C 1.3003(7) 0.6990(7) 0.3386(7) 0.128(4) Uani 1 1 d .
H21A H 1.2528 0.6848 0.3777 0.154 Uiso 1 1 calc R
C22 C 1.5583(7) 0.6020(6) 0.2685(9) 0.140(5) Uani 1 1 d .
H22A H 1.6083 0.6295 0.2344 0.168 Uiso 1 1 calc R
H22B H 1.5877 0.5890 0.3173 0.168 Uiso 1 1 calc R
C23 C 1.8868(4) 0.3032(3) -0.1481(3) 0.0604(13) Uani 1 1 d .
H23A H 1.9389 0.2575 -0.1422 0.073 Uiso 1 1 calc R
C24 C 1.8859(5) 0.3693(4) -0.2031(3) 0.0631(14) Uani 1 1 d .
H24A H 1.9362 0.3777 -0.2417 0.076 Uiso 1 1 calc R
C25 C 1.7472(4) 0.3861(3) -0.1303(3) 0.0536(12) Uani 1 1 d .
H25A H 1.6839 0.4097 -0.1103 0.064 Uiso 1 1 calc R
C26 C 2.2691(5) 0.6799(4) -0.1259(4) 0.0684(15) Uani 1 1 d .
H26A H 2.3353 0.6526 -0.1130 0.082 Uiso 1 1 calc R
C27 C 2.2242(6) 0.6751(4) -0.1879(4) 0.0770(17) Uani 1 1 d .
H27A H 2.2507 0.6442 -0.2249 0.092 Uiso 1 1 calc R
C28 C 2.1220(6) 0.7573(4) -0.1216(4) 0.0757(17) Uani 1 1 d .
H28A H 2.0649 0.7932 -0.1068 0.091 Uiso 1 1 calc R
C29 C 1.7621(5) 0.5026(5) -0.2357(4) 0.086(2) Uani 1 1 d .
H29A H 1.6938 0.5247 -0.2162 0.104 Uiso 1 1 calc R
H29B H 1.7545 0.4954 -0.2866 0.104 Uiso 1 1 calc R
C30 C 1.8376(4) 0.5638(3) -0.2351(3) 0.0567(12) Uani 1 1 d .
C31 C 1.8325(7) 0.6132(5) -0.1785(4) 0.090(2) Uani 1 1 d .
H31A H 1.7819 0.6075 -0.1398 0.108 Uiso 1 1 calc R
C32 C 1.9013(8) 0.6691(5) -0.1803(4) 0.095(2) Uani 1 1 d .
H32A H 1.8969 0.7010 -0.1425 0.114 Uiso 1 1 calc R
C33 C 1.9771(6) 0.6796(3) -0.2369(3) 0.0660(15) Uani 1 1 d .
C34 C 1.9829(4) 0.6310(3) -0.2905(3) 0.0585(13) Uani 1 1 d .
H34A H 2.0347 0.6359 -0.3285 0.070 Uiso 1 1 calc R
C35 C 1.9138(4) 0.5746(3) -0.2898(3) 0.0553(12) Uani 1 1 d .
H35A H 1.9193 0.5429 -0.3278 0.066 Uiso 1 1 calc R
C36 C 2.0504(8) 0.7443(5) -0.2420(5) 0.105(3) Uani 1 1 d .
H36A H 2.0858 0.7498 -0.2909 0.126 Uiso 1 1 calc R
H36B H 2.0090 0.7974 -0.2374 0.126 Uiso 1 1 calc R
C37 C 1.3322(5) 0.3129(4) 0.3914(3) 0.0601(13) Uani 1 1 d .
H37A H 1.3693 0.3524 0.4042 0.072 Uiso 1 1 calc R
C38 C 1.2430(5) 0.2903(4) 0.4253(3) 0.0630(14) Uani 1 1 d .
H38A H 1.2082 0.3103 0.4663 0.076 Uiso 1 1 calc R
C39 C 1.2851(4) 0.2207(3) 0.3344(3) 0.0530(12) Uani 1 1 d .
H39A H 1.2832 0.1842 0.3010 0.064 Uiso 1 1 calc R
C40 C 1.3309(6) -0.2249(5) 0.6363(4) 0.088(2) Uani 1 1 d .
H40A H 1.3509 -0.2679 0.6090 0.106 Uiso 1 1 calc R
C41 C 1.2447(7) -0.1682(5) 0.6270(5) 0.097(2) Uani 1 1 d .
H41A H 1.1957 -0.1647 0.5912 0.116 Uiso 1 1 calc R
C42 C 1.3302(6) -0.1449(4) 0.7169(4) 0.0797(19) Uani 1 1 d .
H42A H 1.3485 -0.1205 0.7557 0.096 Uiso 1 1 calc R
C43 C 1.1198(4) 0.1881(4) 0.4086(3) 0.0666(14) Uani 1 1 d .
H43A H 1.1096 0.1580 0.3690 0.080 Uiso 1 1 calc R
H43B H 1.0578 0.2284 0.4132 0.080 Uiso 1 1 calc R
C44 C 1.1323(4) 0.1277(3) 0.4809(4) 0.0654(15) Uani 1 1 d .
C45 C 1.2286(6) 0.1006(5) 0.5136(5) 0.104(3) Uani 1 1 d .
H45A H 1.2886 0.1199 0.4899 0.124 Uiso 1 1 calc R
C46 C 1.2379(6) 0.0455(6) 0.5808(5) 0.110(3) Uani 1 1 d .
H46A H 1.3029 0.0300 0.6019 0.133 Uiso 1 1 calc R
C47 C 1.1509(5) 0.0143(4) 0.6156(4) 0.0785(19) Uani 1 1 d .
C48 C 1.0562(5) 0.0459(4) 0.5874(4) 0.0693(15) Uani 1 1 d .
H48A H 0.9960 0.0275 0.6117 0.083 Uiso 1 1 calc R
C49 C 1.0464(5) 0.1046(4) 0.5237(3) 0.0729(17) Uani 1 1 d .
H49A H 0.9797 0.1292 0.5093 0.087 Uiso 1 1 calc R
C50 C 1.1617(7) -0.0485(5) 0.6871(4) 0.094(2) Uani 1 1 d .
H50A H 1.1809 -0.0219 0.7267 0.113 Uiso 1 1 calc R
H50B H 1.0948 -0.0684 0.7017 0.113 Uiso 1 1 calc R
C51 C 0.8368(5) 0.5569(3) 0.2541(3) 0.0567(12) Uani 1 1 d .
H51A H 0.8430 0.5215 0.2995 0.068 Uiso 1 1 calc R
C52 C 0.8373(5) 0.5327(3) 0.1864(3) 0.0672(15) Uani 1 1 d .
H52A H 0.8440 0.4784 0.1769 0.081 Uiso 1 1 calc R
C53 C 0.8197(4) 0.6669(3) 0.1720(3) 0.0486(11) Uani 1 1 d .
H53A H 0.8118 0.7223 0.1495 0.058 Uiso 1 1 calc R
C54 C 0.8234(5) 0.6072(4) 0.0538(3) 0.0655(15) Uani 1 1 d .
H54A H 0.8252 0.6641 0.0292 0.079 Uiso 1 1 calc R
H54B H 0.7584 0.5900 0.0422 0.079 Uiso 1 1 calc R
C55 C 0.9143(4) 0.5524(3) 0.0250(3) 0.0515(11) Uani 1 1 d .
C56 C 1.0148(5) 0.5762(4) 0.0169(3) 0.0642(14) Uani 1 1 d .
H56A H 1.0251 0.6271 0.0285 0.077 Uiso 1 1 calc R
C58 C 0.6570(7) 0.8438(5) 0.2761(4) 0.100(3) Uani 1 1 d .
H58A H 0.6902 0.8564 0.2296 0.120 Uiso 1 1 calc R
C59 C 0.5673(7) 0.8823(6) 0.2983(5) 0.108(3) Uani 1 1 d .
H59A H 0.5261 0.9262 0.2705 0.129 Uiso 1 1 calc R
C60 C 0.6248(5) 0.7867(5) 0.3856(4) 0.0773(17) Uani 1 1 d .
H60A H 0.6301 0.7515 0.4312 0.093 Uiso 1 1 calc R
C61 C 0.4551(6) 0.8752(6) 0.4159(6) 0.113(3) Uani 1 1 d .
H61A H 0.4326 0.8282 0.4496 0.136 Uiso 1 1 calc R
H61B H 0.3976 0.8994 0.3841 0.136 Uiso 1 1 calc R
N1 N 0.9427(4) 0.7832(3) 0.2966(3) 0.0582(11) Uani 1 1 d .
N2 N 1.0932(4) 0.8297(3) 0.2953(4) 0.0773(16) Uani 1 1 d .
N3 N 1.5139(4) 0.3965(3) 0.2473(4) 0.0773(15) Uani 1 1 d .
N4 N 1.5429(4) 0.5242(3) 0.2437(3) 0.0594(11) Uani 1 1 d .
N5 N 1.7987(3) 0.3140(2) -0.1021(2) 0.0481(9) Uani 1 1 d .
N6 N 1.7972(3) 0.4207(3) -0.1908(3) 0.0587(11) Uani 1 1 d .
N7 N 2.2065(4) 0.7301(3) -0.0827(3) 0.0580(11) Uani 1 1 d .
N8 N 2.1297(5) 0.7259(3) -0.1857(3) 0.0780(16) Uani 1 1 d .
N9 N 1.3598(4) 0.2676(3) 0.3341(2) 0.0533(10) Uani 1 1 d .
N10 N 1.2124(3) 0.2323(3) 0.3888(2) 0.0523(10) Uani 1 1 d .
N11 N 1.3845(4) -0.2076(3) 0.6940(3) 0.0733(14) Uani 1 1 d .
N12 N 1.2403(4) -0.1178(3) 0.6770(3) 0.0601(11) Uani 1 1 d .
N13 N 0.8258(3) 0.6418(2) 0.2445(2) 0.0454(9) Uani 1 1 d .
N14 N 0.8261(3) 0.6035(2) 0.1354(2) 0.0486(9) Uani 1 1 d .
N15 N 0.6946(4) 0.7820(3) 0.3321(3) 0.0710(14) Uani 1 1 d .
N16 N 0.5448(4) 0.8460(4) 0.3703(3) 0.0741(15) Uani 1 1 d .
N17 N 1.1252(8) 0.0753(5) 0.2078(6) 0.162(5) Uani 1 1 d D
N18 N 1.1950(7) -0.3498(7) 0.5463(5) 0.154(5) Uani 1 1 d D
O1 O 0.8441(3) 0.6353(2) 0.42185(19) 0.0635(10) Uani 1 1 d .
O1W O 2.1486(6) 0.1856(5) 0.0243(5) 0.138(3) Uani 1 1 d .
O2 O 1.0010(3) 0.5910(2) 0.37611(19) 0.0627(10) Uani 1 1 d .
O2W O 0.6595(6) 0.5582(6) 0.4607(6) 0.157(3) Uani 1 1 d .
O3 O 1.8041(4) 0.1187(3) -0.0131(4) 0.0923(16) Uani 1 1 d .
O3W O 1.6224(8) 0.5165(6) -0.0108(7) 0.185(4) Uani 1 1 d .
O4 O 1.9610(4) 0.1566(3) -0.0175(3) 0.0834(13) Uani 1 1 d .
O4W O 2.2630(11) 0.1431(7) -0.0970(5) 0.203(5) Uani 1 1 d .
O5 O 1.6071(3) 0.2244(3) 0.0006(3) 0.0691(10) Uani 1 1 d .
O5W O 0.4788(8) 0.6319(11) 0.5265(7) 0.231(7) Uani 1 1 d .
O6 O 1.5520(4) 0.3587(3) -0.0134(3) 0.0766(11) Uani 1 1 d .
O6W O 1.7188(13) 0.0339(9) 0.1405(6) 0.231(6) Uani 1 1 d .
O7 O 1.4590(4) 0.2739(4) 0.1598(2) 0.0853(13) Uani 1 1 d .
O8 O 1.4476(6) 0.1469(5) 0.2071(4) 0.118(2) Uani 1 1 d .
O9 O 1.1264(9) 0.0607(6) 0.2755(5) 0.173(4) Uani 1 1 d D
O10 O 1.0408(9) 0.0809(7) 0.1778(7) 0.225(6) Uani 1 1 d D
O11 O 1.2015(10) 0.0841(17) 0.1706(7) 0.48(2) Uani 1 1 d D
O12 O 1.1205(10) -0.2987(8) 0.5269(6) 0.227(6) Uani 1 1 d D
O13 O 1.2773(8) -0.3480(13) 0.5110(7) 0.356(14) Uani 1 1 d D
O14 O 1.1881(13) -0.4029(8) 0.6007(8) 0.378(17) Uani 1 1 d D
O7W O 1.655(2) 0.0319(13) -0.0605(11) 0.384(15) Uani 1 1 d .
C57 C 0.9023(5) 0.4749(4) 0.0079(3) 0.0632(14) Uani 1 1 d .
H57A H 0.8361 0.4578 0.0135 0.076 Uiso 1 1 calc R
C62 C 0.4787(5) 0.9391(5) 0.4607(6) 0.090(3) Uani 1 1 d .
C63 C 0.4768(5) 1.0213(6) 0.4273(5) 0.091(2) Uani 1 1 d .
H63A H 0.4606 1.0363 0.3775 0.109 Uiso 1 1 calc R
C64 C 0.5016(6) 0.9181(5) 0.5338(6) 0.096(3) Uani 1 1 d .
H64A H 0.5028 0.8634 0.5576 0.115 Uiso 1 1 calc R

loop_
_atom_site_aniso_label
_atom_site_aniso_U_11
_atom_site_aniso_U_22
_atom_site_aniso_U_33
_atom_site_aniso_U_23
_atom_site_aniso_U_13
_atom_site_aniso_U_12
Zn1 0.0509(4) 0.0476(3) 0.0428(3) -0.0121(2) -0.0010(2) 0.0050(2)
Zn2 0.0469(3) 0.0369(3) 0.0614(4) -0.0042(2) -0.0041(3) -0.0023(2)
Zn3 0.0599(4) 0.0526(4) 0.0478(3) 0.0023(2) 0.0035(3) 0.0025(3)
C1 0.072(3) 0.052(3) 0.036(2) -0.0108(19) 0.001(2) 0.006(2)
C2 0.084(4) 0.080(4) 0.042(3) 0.002(3) 0.007(3) 0.021(3)
C3 0.082(5) 0.046(3) 0.102(5) -0.023(3) -0.017(4) 0.011(3)
C4 0.087(5) 0.048(3) 0.171(8) -0.027(4) -0.040(5) 0.017(3)
C5 0.049(3) 0.072(4) 0.051(3) -0.007(2) -0.006(2) -0.003(3)
C6 0.048(3) 0.111(5) 0.068(4) -0.019(3) -0.005(3) -0.015(3)
C7 0.070(4) 0.120(6) 0.081(4) -0.026(4) 0.007(3) -0.048(4)
C8 0.064(4) 0.118(6) 0.073(4) -0.011(4) 0.011(3) -0.043(4)
C9 0.083(4) 0.050(3) 0.076(4) -0.007(3) -0.009(3) -0.006(3)
C10 0.095(5) 0.056(3) 0.089(5) -0.017(3) 0.005(4) -0.015(3)
C11 0.071(4) 0.047(3) 0.099(5) -0.022(3) -0.019(3) -0.001(3)
C12 0.072(4) 0.057(4) 0.120(6) 0.018(4) 0.011(4) 0.002(3)
C13 0.093(5) 0.081(5) 0.078(4) 0.012(3) 0.000(4) 0.011(4)
C14 0.089(5) 0.102(6) 0.094(5) -0.003(5) 0.013(4) 0.006(4)
C15 0.077(5) 0.088(5) 0.166(9) -0.065(6) -0.006(5) -0.022(4)
C16 0.057(4) 0.068(4) 0.119(6) -0.038(4) -0.014(4) -0.018(3)
C17 0.098(6) 0.059(4) 0.159(9) 0.007(5) -0.003(6) -0.001(4)
C18 0.089(6) 0.088(6) 0.160(9) -0.021(6) 0.018(6) -0.003(4)
C19 0.055(4) 0.054(4) 0.226(11) -0.016(5) 0.004(5) -0.017(3)
C20 0.081(6) 0.108(7) 0.238(15) 0.053(8) 0.006(7) 0.011(5)
C21 0.078(6) 0.130(8) 0.156(9) 0.026(7) -0.007(6) -0.002(5)
C22 0.075(5) 0.084(6) 0.270(15) -0.052(8) -0.017(7) -0.011(4)
C23 0.056(3) 0.053(3) 0.072(3) -0.018(3) 0.016(3) -0.005(2)
C24 0.058(3) 0.069(3) 0.061(3) -0.012(3) 0.013(2) -0.008(3)
C25 0.039(2) 0.054(3) 0.064(3) -0.003(2) 0.001(2) -0.003(2)
C26 0.063(3) 0.073(4) 0.072(4) -0.020(3) 0.001(3) -0.011(3)
C27 0.089(5) 0.074(4) 0.073(4) -0.021(3) 0.009(3) -0.024(4)
C28 0.091(5) 0.048(3) 0.086(4) -0.009(3) -0.025(4) 0.002(3)
C29 0.057(4) 0.088(5) 0.101(5) 0.040(4) -0.031(3) -0.021(3)
C30 0.055(3) 0.058(3) 0.050(3) 0.007(2) -0.008(2) 0.001(2)
C31 0.109(6) 0.097(5) 0.054(3) -0.004(3) 0.025(3) 0.000(4)
C32 0.158(8) 0.075(4) 0.057(4) -0.022(3) -0.007(4) -0.017(5)
C33 0.095(4) 0.050(3) 0.051(3) 0.007(2) -0.025(3) -0.009(3)
C34 0.058(3) 0.053(3) 0.058(3) 0.006(2) -0.005(2) -0.005(2)
C35 0.058(3) 0.052(3) 0.053(3) -0.007(2) -0.002(2) -0.001(2)
C36 0.155(8) 0.063(4) 0.101(5) 0.023(4) -0.067(5) -0.040(4)
C37 0.072(4) 0.061(3) 0.047(3) -0.013(2) 0.000(2) -0.006(3)
C38 0.072(4) 0.068(3) 0.046(3) -0.013(2) 0.004(2) 0.003(3)
C39 0.060(3) 0.047(3) 0.048(3) -0.007(2) 0.001(2) 0.000(2)
C40 0.097(5) 0.083(5) 0.078(4) -0.010(4) -0.006(4) 0.007(4)
C41 0.106(6) 0.088(5) 0.089(5) -0.004(4) -0.010(4) 0.005(4)
C42 0.089(5) 0.062(4) 0.077(4) 0.011(3) 0.007(3) -0.005(3)
C43 0.050(3) 0.071(4) 0.073(4) 0.002(3) -0.005(3) -0.003(3)
C44 0.043(3) 0.053(3) 0.088(4) 0.014(3) -0.001(3) 0.001(2)
C45 0.058(4) 0.102(6) 0.123(6) 0.041(5) 0.014(4) 0.005(4)
C46 0.063(4) 0.121(7) 0.115(6) 0.050(5) -0.005(4) 0.013(4)
C47 0.055(3) 0.066(4) 0.098(5) 0.014(3) 0.009(3) 0.009(3)
C48 0.061(3) 0.066(3) 0.072(4) 0.003(3) 0.006(3) 0.000(3)
C49 0.058(3) 0.085(4) 0.067(4) -0.002(3) -0.006(3) 0.012(3)
C50 0.099(5) 0.076(4) 0.084(5) 0.016(4) 0.017(4) 0.021(4)
C51 0.072(3) 0.044(3) 0.050(3) -0.006(2) 0.004(2) 0.001(2)
C52 0.100(5) 0.044(3) 0.057(3) -0.016(2) -0.005(3) 0.005(3)
C53 0.055(3) 0.040(2) 0.048(3) -0.0082(19) -0.001(2) 0.0017(19)
C54 0.075(4) 0.074(4) 0.047(3) -0.020(2) -0.019(3) 0.012(3)
C55 0.061(3) 0.057(3) 0.039(2) -0.017(2) -0.007(2) -0.004(2)
C56 0.081(4) 0.057(3) 0.063(3) -0.030(3) -0.003(3) -0.013(3)
C58 0.102(6) 0.109(6) 0.072(4) -0.012(4) -0.005(4) 0.039(5)
C59 0.089(6) 0.112(6) 0.108(6) -0.021(5) -0.025(5) 0.044(5)
C60 0.064(4) 0.088(4) 0.081(4) -0.028(3) 0.004(3) 0.002(3)
C61 0.049(4) 0.142(7) 0.171(9) -0.102(7) 0.023(4) -0.010(4)
N1 0.056(3) 0.047(2) 0.073(3) -0.016(2) -0.012(2) 0.0020(18)
N2 0.065(3) 0.051(3) 0.125(5) -0.040(3) -0.005(3) -0.008(2)
N3 0.072(3) 0.064(3) 0.099(4) -0.033(3) 0.024(3) -0.007(2)
N4 0.053(3) 0.059(3) 0.064(3) -0.005(2) -0.006(2) -0.005(2)
N5 0.042(2) 0.046(2) 0.056(2) -0.0105(17) 0.0028(17) -0.0056(16)
N6 0.047(2) 0.065(3) 0.060(3) 0.008(2) -0.0078(19) -0.011(2)
N7 0.060(3) 0.054(2) 0.060(3) -0.0048(19) -0.008(2) -0.009(2)
N8 0.120(5) 0.054(3) 0.065(3) 0.006(2) -0.031(3) -0.035(3)
N9 0.061(3) 0.054(2) 0.042(2) -0.0048(17) 0.0009(18) -0.0041(19)
N10 0.058(2) 0.049(2) 0.044(2) -0.0005(17) -0.0003(18) 0.0016(18)
N11 0.067(3) 0.067(3) 0.072(3) 0.016(2) 0.000(2) 0.008(2)
N12 0.065(3) 0.049(2) 0.058(3) 0.0043(19) 0.000(2) 0.007(2)
N13 0.045(2) 0.044(2) 0.046(2) -0.0085(16) 0.0020(16) -0.0009(16)
N14 0.056(2) 0.047(2) 0.043(2) -0.0146(16) -0.0040(17) 0.0040(17)
N15 0.061(3) 0.083(3) 0.067(3) -0.031(3) -0.009(2) 0.023(2)
N16 0.053(3) 0.085(3) 0.086(4) -0.040(3) -0.005(2) 0.018(2)
N17 0.119(8) 0.135(8) 0.221(15) 0.032(9) -0.046(9) -0.032(7)
N18 0.121(7) 0.235(14) 0.135(8) -0.107(9) 0.062(7) -0.065(8)
O1 0.073(2) 0.066(2) 0.0419(18) -0.0056(15) 0.0031(16) 0.0169(19)
O1W 0.105(5) 0.119(5) 0.190(8) -0.007(5) -0.012(5) -0.033(4)
O2 0.071(2) 0.065(2) 0.0432(18) -0.0012(16) 0.0069(17) 0.0069(18)
O2W 0.112(6) 0.156(7) 0.210(9) -0.045(6) -0.003(5) -0.030(5)
O3 0.066(3) 0.049(2) 0.160(5) -0.022(3) -0.029(3) 0.016(2)
O3W 0.150(8) 0.125(6) 0.282(13) -0.043(7) -0.003(8) -0.011(5)
O4 0.076(3) 0.051(2) 0.119(4) -0.012(2) -0.030(3) 0.016(2)
O4W 0.309(15) 0.163(8) 0.118(6) 0.019(6) -0.032(8) -0.011(9)
O5 0.053(2) 0.068(2) 0.085(3) -0.007(2) 0.0007(19) -0.0126(19)
O5W 0.140(8) 0.40(2) 0.194(10) -0.161(12) 0.016(7) -0.057(10)
O6 0.077(3) 0.068(3) 0.080(3) -0.002(2) 0.002(2) -0.009(2)
O6W 0.323(17) 0.239(13) 0.131(8) -0.031(8) 0.043(9) -0.064(12)
O7 0.085(3) 0.111(4) 0.060(3) -0.016(2) 0.004(2) -0.014(3)
O8 0.140(6) 0.130(5) 0.091(4) 0.001(4) 0.002(4) -0.060(4)
O9 0.279(13) 0.125(6) 0.113(6) -0.003(5) -0.035(7) -0.026(7)
O10 0.251(15) 0.150(9) 0.268(15) -0.031(9) -0.062(12) 0.008(9)
O11 0.152(13) 0.95(7) 0.254(19) 0.12(3) 0.014(12) -0.09(2)
O12 0.217(12) 0.228(12) 0.192(11) -0.020(9) 0.014(9) 0.092(10)
O13 0.150(11) 0.73(4) 0.158(11) -0.056(17) 0.014(8) 0.010(17)
O14 0.48(3) 0.233(16) 0.284(19) 0.091(14) 0.21(2) 0.135(18)
O7W 0.59(4) 0.35(2) 0.31(2) -0.058(18) -0.09(2) -0.32(3)
C57 0.065(3) 0.074(4) 0.058(3) -0.024(3) -0.002(3) -0.020(3)
C62 0.046(3) 0.084(5) 0.150(8) -0.066(5) 0.034(4) -0.006(3)
C63 0.061(4) 0.113(6) 0.102(5) -0.048(5) 0.015(4) 0.002(4)
C64 0.070(4) 0.087(5) 0.134(7) -0.048(5) 0.036(5) -0.005(4)

loop_
_atom_type_symbol
_atom_type_description
_atom_type_scat_dispersion_real
_atom_type_scat_dispersion_imag
_atom_type_scat_source
C C 0.0033 0.0016 'International Tables Vol C Tables 4.2.6.8 and 6.1.1.4'
H H 0.0000 0.0000 'International Tables Vol C Tables 4.2.6.8 and 6.1.1.4'
N N 0.0061 0.0033 'International Tables Vol C Tables 4.2.6.8 and 6.1.1.4'
O O 0.0106 0.0060 'International Tables Vol C Tables 4.2.6.8 and 6.1.1.4'
Zn Zn 0.2839 1.4301 'International Tables Vol C Tables 4.2.6.8 and 6.1.1.4'

loop_
_geom_angle_atom_site_label_1
_geom_angle_atom_site_label_2
_geom_angle_atom_site_label_3
_geom_angle
_geom_angle_site_symmetry_1
_geom_angle_site_symmetry_3
O1 Zn1 N1 117.22(19) . .
O1 Zn1 N15 105.91(19) . .
N1 Zn1 N15 107.0(2) . .
O1 Zn1 N13 110.05(16) . .
N1 Zn1 N13 108.44(17) . .
N15 Zn1 N13 107.78(18) . .
O3 Zn2 O5 94.78(19) . .
O3 Zn2 N5 115.6(2) . .
O5 Zn2 N5 116.27(17) . .
O3 Zn2 N7 110.6(2) . 2_965
O5 Zn2 N7 105.39(19) . 2_965
N5 Zn2 N7 112.55(17) . 2_965
O7 Zn3 N11 118.5(2) . 2_856
O7 Zn3 N9 114.3(2) . .
N11 Zn3 N9 112.95(19) 2_856 .
O7 Zn3 N3 95.4(3) . .
N11 Zn3 N3 106.4(2) 2_856 .
N9 Zn3 N3 106.72(19) . .
O2 C1 O1 122.5(5) . .
O2 C1 C2 121.6(5) . .
O1 C1 C2 115.9(4) . .
C2 C2 C1 114.9(6) 2_766 .
C2 C2 H2A 108.5 2_766 .
C1 C2 H2A 108.5 . .
C2 C2 H2B 108.5 2_766 .
C1 C2 H2B 108.5 . .
H2A C2 H2B 107.5 . .
O3 C3 O4 123.4(5) . .
O3 C3 C4 115.7(6) . .
O4 C3 C4 120.9(6) . .
C4 C4 C3 116.3(8) 2_955 .
C4 C4 H4A 108.2 2_955 .
C3 C4 H4A 108.2 . .
C4 C4 H4B 108.2 2_955 .
C3 C4 H4B 108.2 . .
H4A C4 H4B 107.4 . .
O6 C5 O5 122.7(5) . .
O6 C5 C6 123.4(6) . .
O5 C5 C6 113.9(5) . .
C5 C6 C7 114.9(5) . .
C5 C6 H6A 108.6 . .
C7 C6 H6A 108.6 . .
C5 C6 H6B 108.6 . .
C7 C6 H6B 108.6 . .
H6A C6 H6B 107.5 . .
C6 C7 C8 113.1(6) . .
C6 C7 H7A 109.0 . .
C8 C7 H7A 109.0 . .
C6 C7 H7B 109.0 . .
C8 C7 H7B 109.0 . .
H7A C7 H7B 107.8 . .
O8 C8 O7 121.1(7) . .
O8 C8 C7 120.8(8) . .
O7 C8 C7 118.1(7) . .
C10 C9 N1 109.7(6) . .
C10 C9 H9A 125.2 . .
N1 C9 H9A 125.2 . .
C9 C10 N2 107.0(6) . .
C9 C10 H10A 126.5 . .
N2 C10 H10A 126.5 . .
N2 C11 N1 111.5(6) . .
N2 C11 H11A 124.2 . .
N1 C11 H11A 124.2 . .
C13 C12 N3 113.6(8) . .
C13 C12 H12A 123.2 . .
N3 C12 H12A 123.2 . .
C12 C13 N4 103.7(7) . .
C12 C13 H13A 128.2 . .
N4 C13 H13A 128.2 . .
N3 C14 N4 112.8(8) . .
N3 C14 H14A 123.6 . .
N4 C14 H14A 123.6 . .
C16 C15 N2 114.4(6) . .
C16 C15 H15A 108.6 . .
N2 C15 H15A 108.6 . .
C16 C15 H15B 108.6 . .
N2 C15 H15B 108.6 . .
H15A C15 H15B 107.6 . .
C21 C16 C17 118.3(8) . .
C21 C16 C15 119.4(9) . .
C17 C16 C15 122.1(8) . .
C18 C17 C16 121.3(8) . .
C18 C17 H17A 119.4 . .
C16 C17 H17A 119.4 . .
C17 C18 C19 117.0(9) . .
C17 C18 H18A 121.5 . .
C19 C18 H18A 121.5 . .
C20 C19 C18 119.3(8) . .
C20 C19 C22 119.8(10) . .
C18 C19 C22 120.9(9) . .
C19 C20 C21 122.6(10) . .
C19 C20 H20A 118.7 . .
C21 C20 H20A 118.7 . .
C16 C21 C20 120.3(10) . .
C16 C21 H21A 119.9 . .
C20 C21 H21A 119.9 . .
N4 C22 C19 112.3(7) . .
N4 C22 H22A 109.1 . .
C19 C22 H22A 109.1 . .
N4 C22 H22B 109.1 . .
C19 C22 H22B 109.1 . .
H22A C22 H22B 107.9 . .
C24 C23 N5 109.3(5) . .
C24 C23 H23A 125.3 . .
N5 C23 H23A 125.3 . .
C23 C24 N6 106.1(5) . .
C23 C24 H24A 127.0 . .
N6 C24 H24A 127.0 . .
N5 C25 N6 111.2(4) . .
N5 C25 H25A 124.4 . .
N6 C25 H25A 124.4 . .
C27 C26 N7 112.2(6) . .
C27 C26 H26A 123.9 . .
N7 C26 H26A 123.9 . .
C26 C27 N8 104.8(6) . .
C26 C27 H27A 127.6 . .
N8 C27 H27A 127.6 . .
N7 C28 N8 110.9(6) . .
N7 C28 H28A 124.6 . .
N8 C28 H28A 124.6 . .
N6 C29 C30 112.2(5) . .
N6 C29 H29A 109.2 . .
C30 C29 H29A 109.2 . .
N6 C29 H29B 109.2 . .
C30 C29 H29B 109.2 . .
H29A C29 H29B 107.9 . .
C35 C30 C31 116.9(6) . .
C35 C30 C29 121.1(6) . .
C31 C30 C29 121.9(6) . .
C32 C31 C30 120.4(6) . .
C32 C31 H31A 119.8 . .
C30 C31 H31A 119.8 . .
C31 C32 C33 121.5(6) . .
C31 C32 H32A 119.2 . .
C33 C32 H32A 119.2 . .
C34 C33 C32 117.9(6) . .
C34 C33 C36 119.8(7) . .
C32 C33 C36 122.3(7) . .
C33 C34 C35 121.3(6) . .
C33 C34 H34A 119.3 . .
C35 C34 H34A 119.3 . .
C30 C35 C34 121.9(5) . .
C30 C35 H35A 119.0 . .
C34 C35 H35A 119.0 . .
N8 C36 C33 114.4(5) . .
N8 C36 H36A 108.7 . .
C33 C36 H36A 108.7 . .
N8 C36 H36B 108.7 . .
C33 C36 H36B 108.7 . .
H36A C36 H36B 107.6 . .
C38 C37 N9 108.5(5) . .
C38 C37 H37A 125.8 . .
N9 C37 H37A 125.8 . .
C37 C38 N10 107.7(5) . .
C37 C38 H38A 126.2 . .
N10 C38 H38A 126.2 . .
N9 C39 N10 111.4(5) . .
N9 C39 H39A 124.3 . .
N10 C39 H39A 124.3 . .
C41 C40 N11 107.5(7) . .
C41 C40 H40A 126.3 . .
N11 C40 H40A 126.3 . .
N12 C41 C40 109.5(8) . .
N12 C41 H41A 125.3 . .
C40 C41 H41A 125.3 . .
N11 C42 N12 111.6(7) . .
N11 C42 H42A 124.2 . .
N12 C42 H42A 124.2 . .
N10 C43 C44 111.9(5) . .
N10 C43 H43A 109.2 . .
C44 C43 H43A 109.2 . .
N10 C43 H43B 109.2 . .
C44 C43 H43B 109.2 . .
H43A C43 H43B 107.9 . .
C49 C44 C45 115.1(6) . .
C49 C44 C43 121.1(5) . .
C45 C44 C43 123.3(5) . .
C44 C45 C46 122.2(6) . .
C44 C45 H45A 118.9 . .
C46 C45 H45A 118.9 . .
C47 C46 C45 119.9(7) . .
C47 C46 H46A 120.0 . .
C45 C46 H46A 120.0 . .
C48 C47 C46 117.8(6) . .
C48 C47 C50 122.1(6) . .
C46 C47 C50 120.0(6) . .
C47 C48 C49 121.9(6) . .
C47 C48 H48A 119.0 . .
C49 C48 H48A 119.0 . .
C44 C49 C48 121.9(6) . .
C44 C49 H49A 119.1 . .
C48 C49 H49A 119.1 . .
N12 C50 C47 110.6(6) . .
N12 C50 H50A 109.5 . .
C47 C50 H50A 109.5 . .
N12 C50 H50B 109.5 . .
C47 C50 H50B 109.5 . .
H50A C50 H50B 108.1 . .
C52 C51 N13 109.0(5) . .
C52 C51 H51A 125.5 . .
N13 C51 H51A 125.5 . .
C51 C52 N14 106.4(4) . .
C51 C52 H52A 126.8 . .
N14 C52 H52A 126.8 . .
N14 C53 N13 111.8(4) . .
N14 C53 H53A 124.1 . .
N13 C53 H53A 124.1 . .
N14 C54 C55 111.3(4) . .
N14 C54 H54A 109.4 . .
C55 C54 H54A 109.4 . .
N14 C54 H54B 109.4 . .
C55 C54 H54B 109.4 . .
H54A C54 H54B 108.0 . .
C57 C55 C56 118.1(5) . .
C57 C55 C54 121.2(5) . .
C56 C55 C54 120.7(5) . .
C57 C56 C55 120.4(5) 2_765 .
C57 C56 H56A 119.8 2_765 .
C55 C56 H56A 119.8 . .
C59 C58 N15 109.7(8) . .
C59 C58 H58A 125.2 . .
N15 C58 H58A 125.2 . .
C58 C59 N16 107.8(7) . .
C58 C59 H59A 126.1 . .
N16 C59 H59A 126.1 . .
N15 C60 N16 114.2(7) . .
N15 C60 H60A 122.9 . .
N16 C60 H60A 122.9 . .
N16 C61 C62 112.7(6) . .
N16 C61 H61A 109.1 . .
C62 C61 H61A 109.1 . .
N16 C61 H61B 109.1 . .
C62 C61 H61B 109.1 . .
H61A C61 H61B 107.8 . .
C11 N1 C9 105.0(5) . .
C11 N1 Zn1 124.6(4) . .
C9 N1 Zn1 130.2(4) . .
C11 N2 C10 106.8(6) . .
C11 N2 C15 125.9(7) . .
C10 N2 C15 127.3(7) . .
C14 N3 C12 102.7(7) . .
C14 N3 Zn3 137.9(6) . .
C12 N3 Zn3 119.3(5) . .
C13 N4 C14 107.1(6) . .
C13 N4 C22 123.4(8) . .
C14 N4 C22 129.0(8) . .
C25 N5 C23 105.3(4) . .
C25 N5 Zn2 127.0(3) . .
C23 N5 Zn2 127.7(4) . .
C25 N6 C24 108.1(4) . .
C25 N6 C29 125.4(5) . .
C24 N6 C29 126.4(5) . .
C28 N7 C26 104.2(5) . .
C28 N7 Zn2 128.3(4) . 2_965
C26 N7 Zn2 127.2(4) . 2_965
C28 N8 C27 107.9(5) . .
C28 N8 C36 125.0(7) . .
C27 N8 C36 127.1(7) . .
C39 N9 C37 105.9(4) . .
C39 N9 Zn3 127.8(3) . .
C37 N9 Zn3 126.3(4) . .
C39 N10 C38 106.6(5) . .
C39 N10 C43 126.9(5) . .
C38 N10 C43 126.5(5) . .
C42 N11 C40 106.4(6) . .
C42 N11 Zn3 128.1(6) . 2_856
C40 N11 Zn3 125.3(5) . 2_856
C41 N12 C42 105.0(6) . .
C41 N12 C50 128.1(7) . .
C42 N12 C50 126.9(6) . .
C53 N13 C51 105.4(4) . .
C53 N13 Zn1 129.5(3) . .
C51 N13 Zn1 124.9(3) . .
C53 N14 C52 107.4(4) . .
C53 N14 C54 127.3(4) . .
C52 N14 C54 125.4(4) . .
C60 N15 C58 104.2(6) . .
C60 N15 Zn1 131.2(5) . .
C58 N15 Zn1 124.5(5) . .
C60 N16 C59 104.2(5) . .
C60 N16 C61 131.5(8) . .
C59 N16 C61 124.2(7) . .
O11 N17 O9 121.8(9) . .
O11 N17 O10 119.3(9) . .
O9 N17 O10 118.9(9) . .
O13 N18 O12 119.5(9) . .
O13 N18 O14 119.4(9) . .
O12 N18 O14 121.1(8) . .
C1 O1 Zn1 111.7(3) . .
C3 O3 Zn2 111.8(4) . .
C5 O5 Zn2 123.0(4) . .
C8 O7 Zn3 108.6(5) . .
C56 C57 C55 121.6(6) 2_765 .
C56 C57 H57A 119.2 2_765 .
C55 C57 H57A 119.2 . .
C64 C62 C63 118.5(7) . .
C64 C62 C61 121.7(9) . .
C63 C62 C61 119.7(10) . .
C62 C63 C64 121.7(9) . 2_676
C62 C63 H63A 119.2 . .
C64 C63 H63A 119.2 2_676 .
C62 C64 C63 119.8(9) . 2_676
C62 C64 H64A 120.1 . .
C63 C64 H64A 120.1 2_676 .

loop_
_geom_bond_atom_site_label_1
_geom_bond_atom_site_label_2
_geom_bond_distance
_geom_bond_site_symmetry_2
Zn1 O1 1.952(4) .
Zn1 N1 2.001(5) .
Zn1 N15 2.005(4) .
Zn1 N13 2.006(4) .
Zn2 O3 1.959(4) .
Zn2 O5 1.961(4) .
Zn2 N5 1.991(4) .
Zn2 N7 2.009(5) 2_965
Zn3 O7 1.962(5) .
Zn3 N11 1.984(5) 2_856
Zn3 N9 2.011(4) .
Zn3 N3 2.049(6) .
C1 O2 1.216(6) .
C1 O1 1.299(6) .
C1 C2 1.514(7) .
C2 C2 1.466(12) 2_766
C2 H2A 0.9700 .
C2 H2B 0.9700 .
C3 O3 1.245(8) .
C3 O4 1.246(8) .
C3 C4 1.533(8) .
C4 C4 1.408(15) 2_955
C4 H4A 0.9700 .
C4 H4B 0.9700 .
C5 O6 1.233(7) .
C5 O5 1.275(7) .
C5 C6 1.506(8) .
C6 C7 1.524(10) .
C6 H6A 0.9700 .
C6 H6B 0.9700 .
C7 C8 1.530(10) .
C7 H7A 0.9700 .
C7 H7B 0.9700 .
C8 O8 1.218(10) .
C8 O7 1.245(9) .
C9 C10 1.330(10) .
C9 N1 1.354(8) .
C9 H9A 0.9300 .
C10 N2 1.354(10) .
C10 H10A 0.9300 .
C11 N2 1.319(9) .
C11 N1 1.322(8) .
C11 H11A 0.9300 .
C12 C13 1.294(11) .
C12 N3 1.406(10) .
C12 H12A 0.9300 .
C13 N4 1.362(9) .
C13 H13A 0.9300 .
C14 N3 1.246(11) .
C14 N4 1.371(10) .
C14 H14A 0.9300 .
C15 C16 1.477(10) .
C15 N2 1.501(9) .
C15 H15A 0.9700 .
C15 H15B 0.9700 .
C16 C21 1.361(12) .
C16 C17 1.391(12) .
C17 C18 1.373(12) .
C17 H17A 0.9300 .
C18 C19 1.434(14) .
C18 H18A 0.9300 .
C19 C20 1.303(14) .
C19 C22 1.519(12) .
C20 C21 1.362(14) .
C20 H20A 0.9300 .
C21 H21A 0.9300 .
C22 N4 1.474(10) .
C22 H22A 0.9700 .
C22 H22B 0.9700 .
C23 C24 1.349(8) .
C23 N5 1.373(6) .
C23 H23A 0.9300 .
C24 N6 1.351(7) .
C24 H24A 0.9300 .
C25 N5 1.315(6) .
C25 N6 1.325(7) .
C25 H25A 0.9300 .
C26 C27 1.327(10) .
C26 N7 1.377(8) .
C26 H26A 0.9300 .
C27 N8 1.377(10) .
C27 H27A 0.9300 .
C28 N7 1.322(8) .
C28 N8 1.349(9) .
C28 H28A 0.9300 .
C29 N6 1.482(7) .
C29 C30 1.501(9) .
C29 H29A 0.9700 .
C29 H29B 0.9700 .
C30 C35 1.359(8) .
C30 C31 1.412(10) .
C31 C32 1.363(12) .
C31 H31A 0.9300 .
C32 C33 1.379(11) .
C32 H32A 0.9300 .
C33 C34 1.358(8) .
C33 C36 1.512(10) .
C34 C35 1.375(8) .
C34 H34A 0.9300 .
C35 H35A 0.9300 .
C36 N8 1.463(9) .
C36 H36A 0.9700 .
C36 H36B 0.9700 .
C37 C38 1.337(8) .
C37 N9 1.384(7) .
C37 H37A 0.9300 .
C38 N10 1.369(8) .
C38 H38A 0.9300 .
C39 N9 1.317(7) .
C39 N10 1.336(7) .
C39 H39A 0.9300 .
C40 C41 1.345(11) .
C40 N11 1.388(10) .
C40 H40A 0.9300 .
C41 N12 1.326(10) .
C41 H41A 0.9300 .
C42 N11 1.277(9) .
C42 N12 1.389(9) .
C42 H42A 0.9300 .
C43 N10 1.479(7) .
C43 C44 1.515(8) .
C43 H43A 0.9700 .
C43 H43B 0.9700 .
C44 C49 1.371(8) .
C44 C45 1.395(10) .
C45 C46 1.398(10) .
C45 H45A 0.9300 .
C46 C47 1.372(10) .
C46 H46A 0.9300 .
C47 C48 1.355(9) .
C47 C50 1.523(9) .
C48 C49 1.381(9) .
C48 H48A 0.9300 .
C49 H49A 0.9300 .
C50 N12 1.441(8) .
C50 H50A 0.9700 .
C50 H50B 0.9700 .
C51 C52 1.360(8) .
C51 N13 1.368(6) .
C51 H51A 0.9300 .
C52 N14 1.361(7) .
C52 H52A 0.9300 .
C53 N14 1.322(6) .
C53 N13 1.322(6) .
C53 H53A 0.9300 .
C54 N14 1.483(6) .
C54 C55 1.495(8) .
C54 H54A 0.9700 .
C54 H54B 0.9700 .
C55 C57 1.396(8) .
C55 C56 1.397(8) .
C56 C57 1.363(8) 2_765
C56 H56A 0.9300 .
C58 C59 1.309(11) .
C58 N15 1.374(9) .
C58 H58A 0.9300 .
C59 N16 1.377(11) .
C59 H59A 0.9300 .
C60 N15 1.286(8) .
C60 N16 1.323(9) .
C60 H60A 0.9300 .
C61 N16 1.451(8) .
C61 C62 1.513(11) .
C61 H61A 0.9700 .
C61 H61B 0.9700 .
N7 Zn2 2.009(5) 2_965
N11 Zn3 1.984(5) 2_856
N17 O11 1.167(8) .
N17 O9 1.220(8) .
N17 O10 1.235(8) .
N18 O13 1.204(7) .
N18 O12 1.211(8) .
N18 O14 1.215(8) .
C57 C56 1.363(8) 2_765
C57 H57A 0.9300 .
C62 C64 1.362(13) .
C62 C63 1.386(12) .
C63 C64 1.389(11) 2_676
C63 H63A 0.9300 .
C64 C63 1.389(11) 2_676
C64 H64A 0.9300 .
